data_2218402
loop_
_publ_author_name
'Ben Amor, Rym'
'Zid, Mohamed Faouzi'
'Driss, Ahmed'

_publ_section_title
;
 K~0.8~Ag~0.2~Nb~4~O~9~AsO~4~
;
_journal_coeditor_code FJ2116
_journal_issue 6
_journal_name_full 'Acta Crystallographica Section E'
_journal_page_first i41
_journal_paper_doi 10.1107/S1600536808015225
_journal_volume 64
_journal_year 2008
_chemical_formula_iupac 'K0.8 Ag0.2 Nb4 O9 As O4'
_chemical_formula_moiety 'Ag0.2 As K0.8 Nb4 O13'
_chemical_formula_structural 'K0.8 Ag0.2 Nb4 O9 As O4'
_chemical_formula_sum 'Ag0.2 As K0.8 Nb4 O13'
_chemical_formula_weight 707.41
_chemical_name_systematic
;
Potassium silver tetraniobium nonaoxide arsenate
;
_space_group_IT_number 63
_symmetry_cell_setting orthorhombic
_symmetry_space_group_name_Hall '-C 2c 2'
_symmetry_space_group_name_H-M 'C m c m'
_atom_sites_solution_primary direct
_atom_sites_solution_secondary difmap
_audit_creation_method SHELXL97
_cell_angle_alpha 90.00
_cell_angle_beta 90.00
_cell_angle_gamma 90.00
_cell_formula_units_Z 4
_cell_length_a 10.469(2)
_cell_length_b 10.403(2)
_cell_length_c 10.0470(10)
_cell_measurement_reflns_used 25
_cell_measurement_temperature 298(2)
_cell_measurement_theta_max 16
_cell_measurement_theta_min 12
_cell_volume 1094.2(3)
_computing_cell_refinement
;
CAD-4 EXPRESS (Duisenberg, 1992; Mac\'i\<cek & Yordanov, 1992)
;
_computing_data_collection
;
CAD-4 EXPRESS (Duisenberg, 1992; Mac\'i\<cek & Yordanov, 1992)
;
_computing_data_reduction 'XCAD4 (Harms & Wocadlo, 1995)'
_computing_molecular_graphics 'DIAMOND (Brandenburg, 1998)'
_computing_publication_material 'WinGX (Farrugia, 1999)'
_computing_structure_refinement 'SHELXL97 (Sheldrick, 2008)'
_computing_structure_solution 'SHELXS97 (Sheldrick, 2008)'
_diffrn_ambient_temperature 298(2)
_diffrn_measured_fraction_theta_full 1.000
_diffrn_measured_fraction_theta_max 1.000
_diffrn_measurement_device_type 'Enraf--Nonius CAD-4'
_diffrn_measurement_method \w/2\q
_diffrn_radiation_monochromator graphite
_diffrn_radiation_source 'fine-focus sealed tube'
_diffrn_radiation_type MoK\a
_diffrn_radiation_wavelength 0.71073
_diffrn_reflns_av_R_equivalents 0.0239
_diffrn_reflns_av_sigmaI/netI 0.0228
_diffrn_reflns_limit_h_max 14
_diffrn_reflns_limit_h_min -14
_diffrn_reflns_limit_k_max 14
_diffrn_reflns_limit_k_min -1
_diffrn_reflns_limit_l_max 3
_diffrn_reflns_limit_l_min -13
_diffrn_reflns_number 2162
_diffrn_reflns_theta_full 28.97
_diffrn_reflns_theta_max 28.97
_diffrn_reflns_theta_min 2.76
_diffrn_standards_decay_% 0.9
_diffrn_standards_interval_time 120
_diffrn_standards_number 2
_exptl_absorpt_coefficient_mu 7.806
_exptl_absorpt_correction_T_max 0.45
_exptl_absorpt_correction_T_min 0.24
_exptl_absorpt_correction_type psi-scan
_exptl_absorpt_process_details '(North <i>et al.</i>,  1968)'
_exptl_crystal_colour colourless
_exptl_crystal_density_diffrn 4.294
_exptl_crystal_density_method 'not measured'
_exptl_crystal_description prism
_exptl_crystal_F_000 1302
_exptl_crystal_size_max 0.20
_exptl_crystal_size_mid 0.14
_exptl_crystal_size_min 0.10
_refine_diff_density_max 0.899
_refine_diff_density_min -1.638
_refine_ls_extinction_coef 0.0031(2)
_refine_ls_extinction_expression Fc^*^=kFc[1+0.001xFc^2^\l^3^/sin(2\q)]^-1/4^
_refine_ls_extinction_method 'SHELXL97 (Sheldrick, 2008)'
_refine_ls_goodness_of_fit_ref 1.129
_refine_ls_matrix_type full
_refine_ls_number_parameters 68
_refine_ls_number_reflns 803
_refine_ls_number_restraints 0
_refine_ls_restrained_S_all 1.129
_refine_ls_R_factor_all 0.0262
_refine_ls_R_factor_gt 0.0238
_refine_ls_shift/su_max 0.000
_refine_ls_shift/su_mean 0.000
_refine_ls_structure_factor_coef Fsqd
_refine_ls_weighting_details 'calc w = 1/[\s^2^(Fo^2^)+(0.0323P)^2^+10.2211P] where P=(Fo^2^+2Fc^2^)/3'
_refine_ls_weighting_scheme calc
_refine_ls_wR_factor_gt 0.0659
_refine_ls_wR_factor_ref 0.0669
_reflns_number_gt 751
_reflns_number_total 803
_reflns_threshold_expression I>2\s(I)
_cod_data_source_file fj2116.cif
_cod_data_source_block I
_cod_database_code 2218402
_cod_database_fobs_code 2218402

loop_
_symmetry_equiv_pos_as_xyz
'x, y, z'
'-x, -y, z+1/2'
'x, -y, -z'
'-x, y, -z+1/2'
'x+1/2, y+1/2, z'
'-x+1/2, -y+1/2, z+1/2'
'x+1/2, -y+1/2, -z'
'-x+1/2, y+1/2, -z+1/2'
'-x, -y, -z'
'x, y, -z-1/2'
'-x, y, z'
'x, -y, z-1/2'
'-x+1/2, -y+1/2, -z'
'x+1/2, y+1/2, -z-1/2'
'-x+1/2, y+1/2, z'
'x+1/2, -y+1/2, z-1/2'

loop_
_atom_site_type_symbol
_atom_site_label
_atom_site_fract_x
_atom_site_fract_y
_atom_site_fract_z
_atom_site_U_iso_or_equiv
_atom_site_adp_type
_atom_site_calc_flag
_atom_site_refinement_flags
_atom_site_occupancy
Nb Nb1 0.17473(4) 0.5000 0.0000 0.00668(16) Uani d S 1
Nb Nb2 0.17121(4) 0.22837(4) 0.2500 0.00689(16) Uani d S 1
As As1 0.0000 0.66228(7) 0.2500 0.0081(2) Uani d S 1
K K1 0.0000 0.0628(6) -0.0585(8) 0.0213(10) Uani d SP 0.29
K K2 0.0000 0.0484(15) 0.871(5) 0.024(5) Uiso d SP 0.111(15)
Ag Ag1 0.0000 0.0492(8) 0.682(2) 0.021(3) Uiso d SP 0.070(6)
Ag Ag2 0.0000 0.0513(14) 0.7500 0.031(5) Uiso d SP 0.064(6)
O O1 0.0000 0.5676(4) 0.1112(4) 0.0077(7) Uani d S 1
O O2 0.3722(3) 0.2588(4) 0.2500 0.0114(8) Uani d S 1
O O3 0.2170(3) 0.0783(3) 0.1151(3) 0.0114(5) Uani d . 1
O O4 0.1491(3) 0.3420(3) 0.1103(3) 0.0124(6) Uani d . 1
O O5 0.0000 0.1590(5) 0.2500 0.0112(11) Uani d S 1

loop_
_atom_site_aniso_label
_atom_site_aniso_U_11
_atom_site_aniso_U_22
_atom_site_aniso_U_33
_atom_site_aniso_U_12
_atom_site_aniso_U_13
_atom_site_aniso_U_23
Nb1 0.0062(2) 0.0079(2) 0.0059(3) 0.000 0.000 -0.00167(15)
Nb2 0.0065(2) 0.0056(2) 0.0085(3) 0.00101(15) 0.000 0.000
As1 0.0069(3) 0.0087(4) 0.0086(4) 0.000 0.000 0.000
K1 0.010(2) 0.030(3) 0.024(3) 0.000 0.000 0.001(2)
O1 0.0081(16) 0.0094(16) 0.0057(17) 0.000 0.000 -0.0051(14)
O2 0.0039(16) 0.0103(18) 0.020(2) 0.0024(13) 0.000 0.000
O3 0.0111(12) 0.0123(12) 0.0110(13) 0.0010(11) 0.0026(10) -0.0036(10)
O4 0.0119(12) 0.0123(13) 0.0130(15) -0.0001(11) -0.0003(11) 0.0069(11)
O5 0.006(2) 0.012(3) 0.016(3) 0.000 0.000 0.000

loop_
_atom_type_symbol
_atom_type_description
_atom_type_scat_dispersion_real
_atom_type_scat_dispersion_imag
_atom_type_scat_source
O O 0.0106 0.0060 'International Tables Vol C Tables 4.2.6.8 and 6.1.1.4'
As As 0.0499 2.0058 'International Tables Vol C Tables 4.2.6.8 and 6.1.1.4'
K K 0.2009 0.2494 'International Tables Vol C Tables 4.2.6.8 and 6.1.1.4'
Nb Nb -2.0727 0.6215 'International Tables Vol C Tables 4.2.6.8 and 6.1.1.4'
Ag Ag -0.8971 1.1015 'International Tables Vol C Tables 4.2.6.8 and 6.1.1.4'

loop_
_geom_angle_atom_site_label_1
_geom_angle_atom_site_label_2
_geom_angle_atom_site_label_3
_geom_angle_site_symmetry_1
_geom_angle_site_symmetry_3
_geom_angle
_geom_angle_publ_flag
O3 Nb1 O3 15 13 102.60(18) n
O3 Nb1 O4 15 . 95.73(12) n
O3 Nb1 O4 13 . 93.90(12) n
O3 Nb1 O4 15 3_565 93.90(12) n
O3 Nb1 O4 13 3_565 95.73(12) n
O4 Nb1 O4 . 3_565 164.57(17) n
O3 Nb1 O1 15 9_565 164.38(12) n
O3 Nb1 O1 13 9_565 92.92(12) n
O4 Nb1 O1 . 9_565 84.79(13) n
O4 Nb1 O1 3_565 9_565 82.70(13) n
O3 Nb1 O1 15 . 92.92(12) n
O3 Nb1 O1 13 . 164.38(12) n
O4 Nb1 O1 . . 82.70(13) n
O4 Nb1 O1 3_565 . 84.79(13) n
O1 Nb1 O1 9_565 . 71.64(15) n
O4 Nb2 O4 10_556 . 98.72(19) n
O4 Nb2 O5 10_556 . 97.03(14) n
O4 Nb2 O5 . . 97.03(14) n
O4 Nb2 O3 10_556 . 169.44(12) n
O4 Nb2 O3 . . 90.79(12) n
O5 Nb2 O3 . . 86.27(14) n
O4 Nb2 O3 10_556 10_556 90.79(12) n
O4 Nb2 O3 . 10_556 169.44(12) n
O5 Nb2 O3 . 10_556 86.27(14) n
O3 Nb2 O3 . 10_556 79.39(16) n
O4 Nb2 O2 10_556 . 91.67(11) n
O4 Nb2 O2 . . 91.67(11) n
O5 Nb2 O2 . . 166.61(19) n
O3 Nb2 O2 . . 83.44(11) n
O3 Nb2 O2 10_556 . 83.44(11) n
O2 As1 O2 15 5_455 106.2(3) n
O2 As1 O1 15 . 110.25(10) n
O2 As1 O1 5_455 . 110.25(10) n
O2 As1 O1 15 10_556 110.25(10) n
O2 As1 O1 5_455 10_556 110.25(10) n
O1 As1 O1 . 10_556 109.6(3) n

loop_
_geom_bond_atom_site_label_1
_geom_bond_atom_site_label_2
_geom_bond_site_symmetry_2
_geom_bond_distance
_geom_bond_publ_flag
Nb1 O3 15 1.813(3) y
Nb1 O3 13 1.813(3) n
Nb1 O4 . 2.001(3) y
Nb1 O4 3_565 2.001(3) n
Nb1 O1 9_565 2.256(2) n
Nb1 O1 . 2.256(2) y
Nb2 O4 10_556 1.849(3) n
Nb2 O4 . 1.849(3) y
Nb2 O5 . 1.932(2) y
Nb2 O3 . 2.122(3) y
Nb2 O3 10_556 2.122(3) n
Nb2 O2 . 2.128(4) y
As1 O2 15 1.672(4) y
As1 O2 5_455 1.672(4) n
As1 O1 . 1.707(4) y
As1 O1 10_556 1.707(4) n
K1 O3 9 2.764(5) y
K1 O3 3 2.764(5) n
K1 O3 . 2.869(6) y
K1 O3 11 2.869(6) n
K1 O2 7_455 2.989(6) y
K2 O5 9_556 2.48(3) y
K2 O3 9_556 2.630(9) y
K2 O3 3_556 2.630(9) ?
K2 O2 13_556 2.70(2) n
K2 O2 7_456 2.70(2) y
Ag1 O5 9_556 2.272(11) y
Ag1 O2 13_556 2.500(10) n
Ag1 O2 7_456 2.500(10) y
Ag2 O5 9_556 2.188(15) y
Ag2 O2 13_556 2.386(13) n
Ag2 O2 7_456 2.386(13) y
